data_2017540
loop_
_publ_author_name
'Mehta, Goverdhan'
'Sen, Saikat'

_publ_section_title
;
 Modulating the preferred O---H&#x00B7;&#x00B7;&#x00B7;O
 hydrogen-bonding motif in a conformationally constrained environment
 through hydroxy-group derivatization
;
_journal_coeditor_code TR3062
_journal_issue 2
_journal_name_full 'Acta Crystallographica Section C'
_journal_page_first o59
_journal_page_last o63
_journal_paper_doi 10.1107/S0108270109054870
_journal_volume 66
_journal_year 2010
_chemical_formula_iupac 'C24 H26 O6'
_chemical_formula_moiety 'C24 H26 O6'
_chemical_formula_structural 'C24 H26 O6'
_chemical_formula_sum 'C24 H26 O6'
_chemical_formula_weight 410.45
_chemical_name_systematic
;(2<i>R</i>*,3<i>R</i>*,4a<i>S</i>*,8a<i>S</i>*)-4a,8a-dihydroxyperhydronaphthalene-2,3-diyl
 dibenzoate
;
_space_group_IT_number 14
_symmetry_cell_setting monoclinic
_symmetry_space_group_name_Hall '-P 2ybc'
_symmetry_space_group_name_H-M 'P 1 21/c 1'
_atom_sites_solution_hydrogens geom
_atom_sites_solution_primary direct
_atom_sites_solution_secondary difmap
_cell_angle_alpha 90
_cell_angle_beta 92.219(6)
_cell_angle_gamma 90
_cell_formula_units_Z 4
_cell_length_a 16.246(3)
_cell_length_b 11.167(2)
_cell_length_c 11.829(2)
_cell_measurement_reflns_used 1000
_cell_measurement_temperature 291(2)
_cell_measurement_theta_max 18.90
_cell_measurement_theta_min 2.51
_cell_volume 2144.4(7)
_computing_cell_refinement 'SAINT (Bruker, 1998)'
_computing_data_collection 'SMART (Bruker, 1998)'
_computing_data_reduction 'SAINT (Bruker, 1998)'
_computing_molecular_graphics 'Ortep-3 for Windows (Farrugia, 1997) and CAMERON (Watkin <i>et al.</i>, 1993)'
_computing_publication_material 'PLATON (Spek, 2009)'
_computing_structure_refinement 'SHELXL97 (Sheldrick, 2008)'
_computing_structure_solution 'SIR92 (Altomare <i>et al.</i>,  1994)'
_diffrn_ambient_temperature 291(2)
_diffrn_measured_fraction_theta_full 0.986
_diffrn_measured_fraction_theta_max 0.986
_diffrn_measurement_device_type 'Bruker SMART APEX CCD area-detector'
_diffrn_measurement_method '\f and \w scans'
_diffrn_radiation_monochromator graphite
_diffrn_radiation_source 'fine-focus sealed tube'
_diffrn_radiation_type MoKa
_diffrn_radiation_wavelength 0.71073
_diffrn_reflns_av_R_equivalents 0.1347
_diffrn_reflns_av_sigmaI/netI 0.1548
_diffrn_reflns_limit_h_max 19
_diffrn_reflns_limit_h_min -18
_diffrn_reflns_limit_k_max 9
_diffrn_reflns_limit_k_min -13
_diffrn_reflns_limit_l_max 10
_diffrn_reflns_limit_l_min -13
_diffrn_reflns_number 16433
_diffrn_reflns_reduction_process
;
;
_diffrn_reflns_theta_full 24.71
_diffrn_reflns_theta_max 24.71
_diffrn_reflns_theta_min 2.78
_diffrn_standards_number 0
_exptl_absorpt_coefficient_mu 0.091
_exptl_absorpt_correction_T_max 0.9982
_exptl_absorpt_correction_T_min 0.9483
_exptl_absorpt_correction_type multi-scan
_exptl_absorpt_process_details '(SADABS; Sheldrick, 2003)'
_exptl_crystal_colour colorless
_exptl_crystal_density_diffrn 1.271
_exptl_crystal_density_method 'Not Measured'
_exptl_crystal_description plate
_exptl_crystal_F_000 872
_exptl_crystal_size_max 0.17
_exptl_crystal_size_mid 0.14
_exptl_crystal_size_min 0.02
_refine_diff_density_max 0.134
_refine_diff_density_min -0.144
_refine_ls_extinction_method none
_refine_ls_goodness_of_fit_ref 0.918
_refine_ls_hydrogen_treatment constr
_refine_ls_matrix_type full
_refine_ls_number_parameters 271
_refine_ls_number_reflns 3594
_refine_ls_number_restraints 0
_refine_ls_restrained_S_all 0.918
_refine_ls_R_factor_all 0.1926
_refine_ls_R_factor_gt 0.0473
_refine_ls_shift/su_max 0.000
_refine_ls_shift/su_mean 0.000
_refine_ls_structure_factor_coef Fsqd
_refine_ls_weighting_details 'calc w=1/[\s^2^(Fo^2^)+(0.0301P)^2^+0.0000P] where P=(Fo^2^+2Fc^2^)/3'
_refine_ls_weighting_scheme calc
_refine_ls_wR_factor_gt 0.0725
_refine_ls_wR_factor_ref 0.1119
_reflns_number_gt 1295
_reflns_number_total 3594
_reflns_threshold_expression I>2sigma(I)
_cod_data_source_file tr3062.cif
_cod_data_source_block VI
_cod_depositor_comments
;
The following automatic conversions were performed:
'_symmetry_cell_setting' value 'Monoclinic' changed to 'monoclinic'
according to '/home/saulius/struct/CIF-dictionaries/cif_core.dic'
dictionary named 'cif_core.dic' version 2.4.1 from 2010-06-29.

Automatic conversion script
Id: cif_fix_enum 1527 2010-12-29 10:47:43Z saulius 

The following automatic conversions were performed:

'_symmetry_cell_setting' value 'Monoclinic' changed to 'monoclinic'
according to /home/saulius/struct/CIF-dictionaries/cif_core.dic
dictionary named 'cif_core.dic' version 2.4.1 from 2010-06-29.

Automatic conversion script
Id: cif_fix_values 1715 2011-07-08 13:25:40Z adriana 
;
_cod_original_sg_symbol_H-M 'P 21/c'
_cod_database_code 2017540
_cod_database_fobs_code 2017540

loop_
_symmetry_equiv_pos_site_id
_symmetry_equiv_pos_as_xyz
1 x,y,z
2 -x,1/2+y,1/2-z
3 -x,-y,-z
4 x,1/2-y,1/2+z

loop_
_atom_site_type_symbol
_atom_site_label
_atom_site_fract_x
_atom_site_fract_y
_atom_site_fract_z
_atom_site_U_iso_or_equiv
_atom_site_adp_type
_atom_site_calc_flag
_atom_site_refinement_flags
_atom_site_occupancy
_atom_site_disorder_assembly
_atom_site_disorder_group
O O1 0.63935(13) 0.1604(2) 0.65077(17) 0.0536(7) Uani d . 1 . .
O O2 0.76313(14) -0.0177(2) 0.64898(19) 0.0553(7) Uani d . 1 . .
O O3 0.83403(15) 0.0756(2) 0.92780(19) 0.0573(7) Uani d . 1 . .
O O4 0.71244(14) 0.2561(2) 0.93423(16) 0.0540(7) Uani d . 1 . .
O O5 0.86186(18) 0.0115(3) 0.5231(2) 0.0815(10) Uani d . 1 . .
O O6 0.83388(19) -0.0858(3) 1.0427(2) 0.0853(10) Uani d . 1 . .
C C1 0.6929(2) 0.2253(3) 0.7298(3) 0.0440(10) Uani d . 1 . .
C C2 0.7829(2) 0.1918(3) 0.7105(3) 0.0477(11) Uani d . 1 . .
C C3 0.8053(2) 0.0615(3) 0.7314(3) 0.0510(11) Uani d . 1 . .
C C4 0.7767(2) 0.0168(3) 0.8457(3) 0.0524(11) Uani d . 1 . .
C C5 0.6882(2) 0.0516(3) 0.8667(3) 0.0538(11) Uani d . 1 . .
C C6 0.6679(2) 0.1834(3) 0.8490(3) 0.0450(10) Uani d . 1 . .
C C7 0.5778(2) 0.2122(4) 0.8650(3) 0.0618(12) Uani d . 1 . .
C C8 0.5582(2) 0.3466(4) 0.8485(3) 0.0715(13) Uani d . 1 . .
C C9 0.5871(3) 0.3918(4) 0.7338(3) 0.0708(13) Uani d . 1 . .
C C10 0.6777(3) 0.3597(3) 0.7160(3) 0.0580(12) Uani d . 1 . .
C C11 0.7962(3) -0.0300(3) 0.5464(3) 0.0525(11) Uani d . 1 . .
C C12 0.7406(3) -0.1008(3) 0.4684(3) 0.0462(10) Uani d . 1 . .
C C13 0.7692(3) -0.1332(4) 0.3643(3) 0.0669(13) Uani d . 1 . .
C C14 0.7193(3) -0.1947(4) 0.2863(3) 0.0717(14) Uani d . 1 . .
C C15 0.6399(3) -0.2219(4) 0.3124(4) 0.0776(14) Uani d . 1 . .
C C16 0.6106(3) -0.1886(4) 0.4151(4) 0.0901(16) Uani d . 1 . .
C C17 0.6612(3) -0.1280(4) 0.4928(3) 0.0685(13) Uani d . 1 . .
C C18 0.8586(3) 0.0122(4) 1.0214(3) 0.0552(11) Uani d . 1 . .
C C19 0.9196(2) 0.0818(4) 1.0927(3) 0.0456(10) Uani d . 1 . .
C C20 0.9576(2) 0.1844(4) 1.0560(3) 0.0647(12) Uani d . 1 . .
C C21 1.0118(3) 0.2474(4) 1.1266(4) 0.0918(16) Uani d . 1 . .
C C22 1.0287(3) 0.2079(5) 1.2354(4) 0.0831(15) Uani d . 1 . .
C C23 0.9920(3) 0.1075(4) 1.2727(3) 0.0730(13) Uani d . 1 . .
C C24 0.9374(2) 0.0450(4) 1.2027(3) 0.0685(13) Uani d . 1 . .
H H1O 0.6493 0.1803 0.5860 0.080 Uiso calc R 1 . .
H H4O 0.7621 0.2448 0.9299 0.081 Uiso calc R 1 . .
H H3 0.8651 0.0512 0.7276 0.061 Uiso calc R 1 . .
H H2A 0.7950 0.2115 0.6331 0.057 Uiso calc R 1 . .
H H2B 0.8180 0.2411 0.7596 0.057 Uiso calc R 1 . .
H H4 0.7830 -0.0703 0.8506 0.063 Uiso calc R 1 . .
H H5A 0.6762 0.0303 0.9438 0.065 Uiso calc R 1 . .
H H5B 0.6521 0.0047 0.8168 0.065 Uiso calc R 1 . .
H H7A 0.5633 0.1884 0.9405 0.074 Uiso calc R 1 . .
H H7B 0.5442 0.1660 0.8113 0.074 Uiso calc R 1 . .
H H8A 0.4993 0.3591 0.8526 0.086 Uiso calc R 1 . .
H H8B 0.5854 0.3922 0.9089 0.086 Uiso calc R 1 . .
H H9A 0.5529 0.3567 0.6735 0.085 Uiso calc R 1 . .
H H9B 0.5805 0.4781 0.7300 0.085 Uiso calc R 1 . .
H H10A 0.6924 0.3842 0.6407 0.070 Uiso calc R 1 . .
H H10B 0.7126 0.4031 0.7703 0.070 Uiso calc R 1 . .
H H13 0.8228 -0.1133 0.3462 0.080 Uiso calc R 1 . .
H H14 0.7395 -0.2174 0.2170 0.086 Uiso calc R 1 . .
H H15 0.6059 -0.2628 0.2605 0.093 Uiso calc R 1 . .
H H16 0.5567 -0.2069 0.4326 0.108 Uiso calc R 1 . .
H H17 0.6410 -0.1056 0.5621 0.082 Uiso calc R 1 . .
H H20 0.9465 0.2116 0.9827 0.078 Uiso calc R 1 . .
H H21 1.0369 0.3165 1.1006 0.110 Uiso calc R 1 . .
H H22 1.0652 0.2501 1.2830 0.100 Uiso calc R 1 . .
H H23 1.0035 0.0805 1.3460 0.088 Uiso calc R 1 . .
H H24 0.9121 -0.0233 1.2299 0.082 Uiso calc R 1 . .

loop_
_atom_site_aniso_label
_atom_site_aniso_U_11
_atom_site_aniso_U_22
_atom_site_aniso_U_33
_atom_site_aniso_U_12
_atom_site_aniso_U_13
_atom_site_aniso_U_23
O1 0.0570(18) 0.0699(18) 0.0333(14) -0.0152(15) -0.0060(12) -0.0084(13)
O2 0.0622(19) 0.0607(19) 0.0435(15) -0.0125(16) 0.0078(13) -0.0138(14)
O3 0.075(2) 0.0507(18) 0.0452(16) -0.0081(16) -0.0171(13) 0.0024(14)
O4 0.0587(18) 0.0637(18) 0.0390(14) -0.0084(15) -0.0053(12) -0.0098(12)
O5 0.057(2) 0.125(3) 0.0631(19) -0.023(2) 0.0133(15) -0.0241(18)
O6 0.118(3) 0.057(2) 0.078(2) -0.019(2) -0.0278(17) 0.0140(17)
C1 0.057(3) 0.045(3) 0.030(2) -0.009(2) -0.0021(18) -0.0013(18)
C2 0.053(3) 0.054(3) 0.035(2) -0.016(2) 0.0004(18) 0.0000(18)
C3 0.050(3) 0.057(3) 0.046(2) -0.009(2) -0.0019(19) -0.012(2)
C4 0.064(3) 0.049(3) 0.043(2) -0.009(2) -0.009(2) -0.002(2)
C5 0.066(3) 0.061(3) 0.034(2) -0.013(3) -0.0014(19) -0.0006(19)
C6 0.044(3) 0.056(3) 0.034(2) -0.010(2) -0.0017(18) -0.004(2)
C7 0.058(3) 0.083(4) 0.045(2) -0.004(3) 0.0050(19) -0.008(2)
C8 0.057(3) 0.094(4) 0.064(3) 0.011(3) -0.001(2) -0.018(3)
C9 0.080(4) 0.063(3) 0.068(3) 0.008(3) -0.015(2) -0.013(2)
C10 0.074(4) 0.059(3) 0.041(2) -0.006(3) -0.002(2) -0.001(2)
C11 0.054(3) 0.057(3) 0.047(3) -0.002(3) 0.005(2) -0.004(2)
C12 0.052(3) 0.045(3) 0.042(2) -0.002(2) 0.001(2) -0.007(2)
C13 0.064(3) 0.083(3) 0.054(3) 0.010(3) 0.005(2) -0.021(2)
C14 0.090(4) 0.069(4) 0.056(3) 0.026(3) -0.001(3) -0.022(2)
C15 0.092(4) 0.065(4) 0.074(3) -0.006(3) -0.018(3) -0.022(3)
C16 0.082(4) 0.114(4) 0.074(3) -0.038(3) 0.001(3) -0.017(3)
C17 0.075(4) 0.078(4) 0.052(3) -0.025(3) 0.007(2) -0.014(2)
C18 0.064(3) 0.049(3) 0.052(3) 0.008(3) -0.005(2) -0.001(2)
C19 0.044(3) 0.049(3) 0.043(2) 0.009(2) 0.0008(19) 0.000(2)
C20 0.060(3) 0.084(4) 0.050(2) -0.012(3) -0.003(2) 0.008(2)
C21 0.085(4) 0.112(4) 0.078(3) -0.049(3) -0.015(3) 0.010(3)
C22 0.078(4) 0.092(4) 0.078(4) -0.012(3) -0.015(3) -0.004(3)
C23 0.086(4) 0.077(4) 0.054(3) 0.007(3) -0.024(3) 0.005(3)
C24 0.081(4) 0.059(3) 0.064(3) -0.003(3) -0.020(2) 0.015(2)

loop_
_atom_type_symbol
_atom_type_description
_atom_type_scat_dispersion_real
_atom_type_scat_dispersion_imag
_atom_type_scat_source
O O 0.0106 0.0060 'International Tables Vol C Tables 4.2.6.8 and 6.1.1.4'
H H 0.0000 0.0000 'International Tables Vol C Tables 4.2.6.8 and 6.1.1.4'
C C 0.0033 0.0016 'International Tables Vol C Tables 4.2.6.8 and 6.1.1.4'

loop_
_geom_angle_atom_site_label_1
_geom_angle_atom_site_label_2
_geom_angle_atom_site_label_3
_geom_angle_site_symmetry_1
_geom_angle_site_symmetry_3
_geom_angle
_geom_angle_publ_flag
O1 C1 C2 . . 109.5(3) ?
O1 C1 C6 . . 105.3(3) ?
O1 C1 C10 . . 109.3(3) ?
O2 C3 C2 . . 111.5(3) ?
O2 C3 C4 . . 103.9(3) ?
O2 C3 H3 . . 109.7 ?
O2 C11 C12 . . 110.9(4) ?
O3 C4 C3 . . 103.4(3) ?
O3 C4 C5 . . 110.9(3) ?
O3 C4 H4 . . 110.0 ?
O3 C18 C19 . . 110.9(4) ?
O4 C6 C1 . . 108.5(3) ?
O4 C6 C5 . . 110.0(3) ?
O4 C6 C7 . . 104.5(3) ?
O5 C11 O2 . . 123.5(3) ?
O5 C11 C12 . . 125.7(4) ?
O6 C18 O3 . . 123.8(4) ?
O6 C18 C19 . . 125.3(4) ?
C1 O1 H1O . . 109.5 ?
C1 C2 H2A . . 108.4 ?
C1 C2 H2B . . 108.4 ?
C1 C10 C9 . . 111.5(3) ?
C1 C10 H10A . . 109.3 ?
C1 C10 H10B . . 109.3 ?
C2 C1 C6 . . 110.3(3) ?
C2 C3 C4 . . 112.1(3) ?
C2 C3 H3 . . 109.7 ?
C3 C2 C1 . . 115.7(3) ?
C3 C2 H2A . . 108.4 ?
C3 C2 H2B . . 108.4 ?
C3 C4 H4 . . 110.0 ?
C4 C3 H3 . . 109.7 ?
C4 C5 C6 . . 115.3(3) ?
C4 C5 H5A . . 108.5 ?
C4 C5 H5B . . 108.5 ?
C5 C4 C3 . . 112.5(3) ?
C5 C4 H4 . . 110.0 ?
C5 C6 C1 . . 110.6(3) ?
C6 O4 H4O . . 109.5 ?
C6 C5 H5A . . 108.5 ?
C6 C5 H5B . . 108.5 ?
C6 C7 C8 . . 112.6(3) ?
C6 C7 H7A . . 109.1 ?
C6 C7 H7B . . 109.1 ?
C7 C6 C1 . . 109.7(3) ?
C7 C6 C5 . . 113.2(3) ?
C7 C8 H8A . . 109.4 ?
C7 C8 H8B . . 109.4 ?
C8 C7 H7A . . 109.1 ?
C8 C7 H7B . . 109.1 ?
C8 C9 H9A . . 109.3 ?
C8 C9 H9B . . 109.3 ?
C9 C8 C7 . . 111.3(3) ?
C9 C8 H8A . . 109.4 ?
C9 C8 H8B . . 109.4 ?
C9 C10 H10A . . 109.3 ?
C9 C10 H10B . . 109.3 ?
C10 C1 C2 . . 112.0(3) ?
C10 C1 C6 . . 110.2(3) ?
C10 C9 C8 . . 111.7(3) ?
C10 C9 H9A . . 109.3 ?
C10 C9 H9B . . 109.3 ?
C11 O2 C3 . . 117.8(3) ?
C12 C13 C14 . . 120.9(4) ?
C12 C13 H13 . . 119.5 ?
C12 C17 C16 . . 120.6(4) ?
C12 C17 H17 . . 119.7 ?
C13 C12 C11 . . 118.2(4) ?
C13 C14 H14 . . 120.3 ?
C14 C13 H13 . . 119.5 ?
C14 C15 H15 . . 120.0 ?
C15 C14 C13 . . 119.4(4) ?
C15 C14 H14 . . 120.3 ?
C15 C16 C17 . . 120.1(4) ?
C15 C16 H16 . . 119.9 ?
C16 C15 C14 . . 120.0(4) ?
C16 C15 H15 . . 120.0 ?
C16 C17 H17 . . 119.7 ?
C17 C12 C13 . . 118.9(4) ?
C17 C12 C11 . . 122.7(4) ?
C17 C16 H16 . . 119.9 ?
C18 O3 C4 . . 117.6(3) ?
C19 C20 C21 . . 121.0(4) ?
C19 C20 H20 . . 119.5 ?
C19 C24 H24 . . 119.3 ?
C20 C19 C24 . . 117.5(4) ?
C20 C19 C18 . . 123.3(4) ?
C20 C21 H21 . . 120.0 ?
C21 C20 H20 . . 119.5 ?
C21 C22 H22 . . 120.1 ?
C22 C21 C20 . . 120.0(4) ?
C22 C21 H21 . . 120.0 ?
C22 C23 C24 . . 120.4(4) ?
C22 C23 H23 . . 119.8 ?
C23 C22 C21 . . 119.7(4) ?
C23 C22 H22 . . 120.1 ?
C23 C24 C19 . . 121.4(4) ?
C23 C24 H24 . . 119.3 ?
C24 C19 C18 . . 119.2(4) ?
C24 C23 H23 . . 119.8 ?
H2A C2 H2B . . 107.4 ?
H5A C5 H5B . . 107.5 ?
H7A C7 H7B . . 107.8 ?
H8A C8 H8B . . 108.0 ?
H9A C9 H9B . . 107.9 ?
H10A C10 H10B . . 108.0 ?

loop_
_geom_bond_atom_site_label_1
_geom_bond_atom_site_label_2
_geom_bond_site_symmetry_2
_geom_bond_distance
_geom_bond_publ_flag
O1 C1 . 1.447(4) ?
O1 H1O . 0.8200 ?
O2 C3 . 1.466(4) ?
O2 C11 . 1.353(4) ?
O3 C4 . 1.473(4) ?
O3 C18 . 1.361(4) ?
O4 C6 . 1.464(4) ?
O4 H4O . 0.8200 ?
O5 C11 . 1.205(4) ?
O6 C18 . 1.197(4) ?
C1 C10 . 1.529(5) ?
C1 C6 . 1.554(4) ?
C2 C1 . 1.534(4) ?
C2 H2A . 0.9700 ?
C2 H2B . 0.9700 ?
C3 C2 . 1.518(4) ?
C3 C4 . 1.530(4) ?
C3 H3 . 0.9800 ?
C4 H4 . 0.9800 ?
C5 C4 . 1.519(4) ?
C5 C6 . 1.521(4) ?
C5 H5A . 0.9700 ?
C5 H5B . 0.9700 ?
C6 C7 . 1.518(4) ?
C7 C8 . 1.545(5) ?
C7 H7A . 0.9700 ?
C7 H7B . 0.9700 ?
C8 H8A . 0.9700 ?
C8 H8B . 0.9700 ?
C9 C8 . 1.538(4) ?
C9 H9A . 0.9700 ?
C9 H9B . 0.9700 ?
C10 C9 . 1.537(4) ?
C10 H10A . 0.9700 ?
C10 H10B . 0.9700 ?
C12 C11 . 1.492(5) ?
C12 C13 . 1.382(4) ?
C12 C17 . 1.366(4) ?
C13 H13 . 0.9300 ?
C14 C13 . 1.386(5) ?
C14 C15 . 1.373(5) ?
C14 H14 . 0.9300 ?
C15 C16 . 1.373(5) ?
C15 H15 . 0.9300 ?
C16 H16 . 0.9300 ?
C17 C16 . 1.386(5) ?
C17 H17 . 0.9300 ?
C19 C20 . 1.380(5) ?
C19 C24 . 1.384(4) ?
C19 C18 . 1.494(5) ?
C20 C21 . 1.383(5) ?
C20 H20 . 0.9300 ?
C21 H21 . 0.9300 ?
C22 C21 . 1.379(5) ?
C22 H22 . 0.9300 ?
C23 C22 . 1.352(5) ?
C23 H23 . 0.9300 ?
C24 C23 . 1.379(5) ?
C24 H24 . 0.9300 ?

loop_
_geom_hbond_atom_site_label_D
_geom_hbond_atom_site_label_H
_geom_hbond_atom_site_label_A
_geom_hbond_site_symmetry_A
_geom_hbond_distance_DH
_geom_hbond_distance_HA
_geom_hbond_distance_DA
_geom_hbond_angle_DHA
_geom_hbond_publ_flag
O1 H1O O4 4_554 0.82 2.22 3.013(3) 163 yes
O4 H4O O3 1_555 0.82 2.22 2.825(2) 131 yes

loop_
_geom_torsion_atom_site_label_1
_geom_torsion_atom_site_label_2
_geom_torsion_atom_site_label_3
_geom_torsion_atom_site_label_4
_geom_torsion_site_symmetry_1
_geom_torsion_site_symmetry_2
_geom_torsion_site_symmetry_3
_geom_torsion_site_symmetry_4
_geom_torsion
_geom_torsion_publ_flag
O1 C1 C6 O4 . . . . -173.1(3) ?
O1 C1 C6 C5 . . . . 66.1(4) ?
O1 C1 C6 C7 . . . . -59.5(4) ?
O1 C1 C10 C9 . . . . 57.6(4) ?
O2 C3 C2 C1 . . . . 66.3(4) ?
O2 C3 C4 O3 . . . . 166.5(3) ?
O2 C3 C4 C5 . . . . -73.8(4) ?
O4 C6 C7 C8 . . . . 59.5(3) ?
C1 C6 C7 C8 . . . . -56.7(4) ?
C1 C10 C9 C8 . . . . 54.7(4) ?
C2 C1 C6 O4 . . . . 68.8(4) ?
C2 C1 C6 C5 . . . . -52.0(4) ?
C2 C1 C6 C7 . . . . -177.5(3) ?
C2 C1 C10 C9 . . . . 179.1(3) ?
C2 C3 C4 O3 . . . . -72.9(4) ?
C2 C3 C4 C5 . . . . 46.8(4) ?
C3 O2 C11 O5 . . . . 7.1(6) ?
C3 O2 C11 C12 . . . . -172.9(3) ?
C3 C2 C1 O1 . . . . -63.0(4) ?
C3 C2 C1 C6 . . . . 52.4(4) ?
C3 C2 C1 C10 . . . . 175.5(3) ?
C4 O3 C18 O6 . . . . -3.2(6) ?
C4 O3 C18 C19 . . . . 177.1(3) ?
C4 C3 C2 C1 . . . . -49.8(4) ?
C4 C5 C6 O4 . . . . -66.5(3) ?
C4 C5 C6 C1 . . . . 53.4(4) ?
C4 C5 C6 C7 . . . . 177.0(3) ?
C5 C6 C7 C8 . . . . 179.2(3) ?
C6 C1 C10 C9 . . . . -57.7(4) ?
C6 C5 C4 O3 . . . . 64.4(4) ?
C6 C5 C4 C3 . . . . -50.8(4) ?
C6 C7 C8 C9 . . . . 53.8(4) ?
C10 C1 C6 O4 . . . . -55.3(4) ?
C10 C1 C6 C5 . . . . -176.1(3) ?
C10 C1 C6 C7 . . . . 58.3(4) ?
C10 C9 C8 C7 . . . . -51.7(4) ?
C11 O2 C3 C2 . . . . 81.8(4) ?
C11 O2 C3 C4 . . . . -157.2(3) ?
C11 C12 C13 C14 . . . . -177.3(4) ?
C11 C12 C17 C16 . . . . 176.6(4) ?
C12 C17 C16 C15 . . . . -0.1(7) ?
C13 C12 C11 O2 . . . . -172.9(3) ?
C13 C12 C11 O5 . . . . 7.1(6) ?
C13 C12 C17 C16 . . . . 1.0(6) ?
C13 C14 C15 C16 . . . . -0.3(7) ?
C14 C15 C16 C17 . . . . -0.2(7) ?
C15 C14 C13 C12 . . . . 1.2(6) ?
C17 C12 C11 O5 . . . . -168.5(4) ?
C17 C12 C11 O2 . . . . 11.5(5) ?
C17 C12 C13 C14 . . . . -1.6(6) ?
C18 O3 C4 C3 . . . . -143.3(3) ?
C18 O3 C4 C5 . . . . 95.9(4) ?
C18 C19 C20 C21 . . . . 178.1(4) ?
C18 C19 C24 C23 . . . . -178.7(4) ?
C19 C20 C21 C22 . . . . 0.1(7) ?
C19 C24 C23 C22 . . . . 0.8(7) ?
C20 C19 C18 O3 . . . . -12.4(5) ?
C20 C19 C18 O6 . . . . 168.0(4) ?
C20 C19 C24 C23 . . . . -0.8(6) ?
C23 C22 C21 C20 . . . . -0.1(7) ?
C24 C19 C18 O3 . . . . 165.3(3) ?
C24 C19 C18 O6 . . . . -14.3(6) ?
C24 C19 C20 C21 . . . . 0.4(6) ?
C24 C23 C22 C21 . . . . -0.3(7) ?
